data_7122863
loop_
_publ_author_name
'Huang, Yanting'
'Wang, Xiaoping'
'Li, Yan'
'Yang, Ming-Chung'
'Su, Ming-Der'
'Zhu, Hongping'

_publ_section_title
;
 A self-hydrosilylation of phosphanylhydrosilylalkynes promoted by
 B(C6F5)3? An experimental and mechanistic study
;
_journal_name_full 'Chemical Communications'
_journal_paper_doi 10.1039/C8CC09022J
_journal_year 2019
_chemical_formula_sum 'C34 H17 B F15 P Si'
_chemical_formula_weight 780.34
_space_group_crystal_system triclinic
_space_group_IT_number 2
_space_group_name_Hall '-P 1'
_space_group_name_H-M_alt 'P -1'
_symmetry_space_group_name_Hall '-P 1'
_symmetry_space_group_name_H-M 'P -1'
_atom_sites_solution_hydrogens geom
_atom_sites_solution_primary direct
_atom_sites_solution_secondary difmap
_audit_creation_method SHELXL-2014/7
_audit_update_record
;
2018-12-04 deposited with the CCDC.
2019-01-15 downloaded from the CCDC.
;
_cell_angle_alpha 76.372(4)
_cell_angle_beta 79.509(4)
_cell_angle_gamma 69.177(5)
_cell_formula_units_Z 2
_cell_length_a 9.9289(5)
_cell_length_b 12.0268(6)
_cell_length_c 14.7530(7)
_cell_measurement_reflns_used 4676
_cell_measurement_temperature 173(2)
_cell_measurement_theta_max 29.0120
_cell_measurement_theta_min 3.5270
_cell_volume 1590.87(15)
_computing_cell_refinement 'CrysAlisPro 1.171.38.43 (Rigaku Oxford Diffraction, 2015)'
_computing_data_collection 'CrysAlisPro 1.171.38.43 (Rigaku Oxford Diffraction, 2015)'
_computing_data_reduction 'CrysAlisPro 1.171.38.43 (Rigaku Oxford Diffraction, 2015)'
_computing_molecular_graphics Diamond
_computing_publication_material 'Bruker SHELXTL'
_computing_structure_refinement 'SHELXL-2014/7 (Sheldrick, 2014)'
_computing_structure_solution 'SHELXS-97 (Sheldrick, 1990)'
_diffrn_ambient_temperature 173(2)
_diffrn_detector_area_resol_mean 16.1903
_diffrn_measured_fraction_theta_full 0.998
_diffrn_measured_fraction_theta_max 0.998
_diffrn_measurement_device_type 'Xcalibur, Sapphire3, Gemini ultra'
_diffrn_measurement_method '\w scans'
_diffrn_radiation_type MoK\a
_diffrn_radiation_wavelength 0.71073
_diffrn_reflns_av_R_equivalents 0.0244
_diffrn_reflns_av_unetI/netI 0.0394
_diffrn_reflns_Laue_measured_fraction_full 0.998
_diffrn_reflns_Laue_measured_fraction_max 0.998
_diffrn_reflns_limit_h_max 12
_diffrn_reflns_limit_h_min -12
_diffrn_reflns_limit_k_max 15
_diffrn_reflns_limit_k_min -14
_diffrn_reflns_limit_l_max 18
_diffrn_reflns_limit_l_min -16
_diffrn_reflns_number 12279
_diffrn_reflns_point_group_measured_fraction_full 0.998
_diffrn_reflns_point_group_measured_fraction_max 0.998
_diffrn_reflns_theta_full 25.242
_diffrn_reflns_theta_max 26.498
_diffrn_reflns_theta_min 3.053
_exptl_absorpt_coefficient_mu 0.239
_exptl_absorpt_correction_T_max 0.9538
_exptl_absorpt_correction_T_min 0.9538
_exptl_absorpt_correction_type multi-scan
_exptl_absorpt_process_details
'CrysAlisPro 1.171.39.46 (Rigaku Oxford Diffraction, 2018) Empirical absorption correction using spherical harmonics, implemented in SCALE3 ABSPACK scaling algorithm.'
_exptl_crystal_colour colorless
_exptl_crystal_density_diffrn 1.629
_exptl_crystal_density_meas ?
_exptl_crystal_density_method 'not measured'
_exptl_crystal_description cubic
_exptl_crystal_F_000 780
_exptl_crystal_size_max 0.200
_exptl_crystal_size_mid 0.200
_exptl_crystal_size_min 0.200
_refine_diff_density_max 0.280
_refine_diff_density_min -0.281
_refine_diff_density_rms 0.049
_refine_ls_extinction_method none
_refine_ls_goodness_of_fit_ref 1.040
_refine_ls_hydrogen_treatment 'constrained and isotropic'
_refine_ls_matrix_type full
_refine_ls_number_parameters 471
_refine_ls_number_reflns 6587
_refine_ls_number_restraints 0
_refine_ls_restrained_S_all 1.040
_refine_ls_R_factor_all 0.0482
_refine_ls_R_factor_gt 0.0391
_refine_ls_shift/su_max 0.001
_refine_ls_shift/su_mean 0.000
_refine_ls_structure_factor_coef Fsqd
_refine_ls_weighting_details 'w=1/[\s^2^(Fo^2^)+(0.0274P)^2^+0.7519P] where P=(Fo^2^+2Fc^2^)/3'
_refine_ls_weighting_scheme calc
_refine_ls_wR_factor_gt 0.0823
_refine_ls_wR_factor_ref 0.0864
_reflns_Friedel_coverage 0.000
_reflns_number_gt 5649
_reflns_number_total 6587
_reflns_threshold_expression 'I > 2\s(I)'
_cod_data_source_file c8cc09022j2.cif
_cod_data_source_block hyt-170503
_cod_depositor_comments
;
The following automatic conversions were performed:

'_exptl_crystal_density_meas' value 'not measured' was changed to '?'
- the value is perceived as not measured.

Automatic conversion script
Id: cif_fix_values 4973 2017-02-22 13:04:09Z antanas 
;
_cod_database_code 7122863
_shelx_shelxl_version_number 2014/7
_shelx_space_group_comment
;
The symmetry employed for this shelxl refinement is uniquely defined
by the following loop, which should always be used as a source of
symmetry information in preference to the above space-group names.
They are only intended as comments.
;
_shelx_estimated_absorpt_t_min 0.954
_shelx_estimated_absorpt_t_max 0.954

loop_
_space_group_symop_operation_xyz
'x, y, z'
'-x, -y, -z'

loop_
_atom_site_label
_atom_site_type_symbol
_atom_site_fract_x
_atom_site_fract_y
_atom_site_fract_z
_atom_site_U_iso_or_equiv
_atom_site_adp_type
_atom_site_occupancy
_atom_site_site_symmetry_order
_atom_site_calc_flag
_atom_site_refinement_flags_posn
_atom_site_refinement_flags_adp
P1 P 0.51066(5) 0.80846(4) 0.34139(3) 0.01851(10) Uani 1 1 d . .
Si1 Si 0.74096(5) 0.59340(5) 0.22342(3) 0.02180(12) Uani 1 1 d . .
B1 B 0.3195(2) 0.83943(19) 0.29163(14) 0.0215(4) Uani 1 1 d . .
F1 F 0.29331(12) 1.08103(10) 0.32762(8) 0.0336(3) Uani 1 1 d . .
F2 F 0.16837(14) 1.29500(11) 0.22035(9) 0.0459(3) Uani 1 1 d . .
F3 F 0.06501(14) 1.30488(12) 0.05974(9) 0.0520(4) Uani 1 1 d . .
F4 F 0.07971(16) 1.09636(14) 0.00962(9) 0.0562(4) Uani 1 1 d . .
F5 F 0.19806(15) 0.88204(12) 0.11769(8) 0.0436(3) Uani 1 1 d . .
F6 F 0.17102(13) 0.67189(11) 0.28227(8) 0.0356(3) Uani 1 1 d . .
F7 F -0.02715(14) 0.60773(12) 0.41210(9) 0.0450(3) Uani 1 1 d . .
F8 F -0.10786(13) 0.69701(12) 0.57339(8) 0.0416(3) Uani 1 1 d . .
F9 F 0.01735(12) 0.85191(11) 0.60435(8) 0.0365(3) Uani 1 1 d . .
F10 F 0.20656(12) 0.92425(10) 0.47302(8) 0.0316(3) Uani 1 1 d . .
F11 F 0.78768(14) 0.33788(10) 0.17256(8) 0.0385(3) Uani 1 1 d . .
F12 F 0.75159(16) 0.28818(11) 0.01348(9) 0.0497(4) Uani 1 1 d . .
F13 F 0.64237(16) 0.46974(13) -0.12913(8) 0.0486(3) Uani 1 1 d . .
F14 F 0.56862(13) 0.70410(12) -0.11081(8) 0.0406(3) Uani 1 1 d . .
F15 F 0.61856(13) 0.75663(10) 0.04420(8) 0.0330(3) Uani 1 1 d . .
C1 C 0.42903(19) 0.73320(17) 0.23709(12) 0.0231(4) Uani 1 1 d . .
H1A H 0.4038 0.7008 0.1923 0.028 Uiso 1 1 calc R U
C2 C 0.56214(19) 0.69857(16) 0.26599(12) 0.0205(4) Uani 1 1 d . .
C3 C 0.8770(2) 0.6727(2) 0.18436(15) 0.0343(5) Uani 1 1 d . .
H3A H 0.8913 0.7023 0.2371 0.051 Uiso 1 1 calc R U
H3B H 0.8425 0.7412 0.1335 0.051 Uiso 1 1 calc R U
H3C H 0.9691 0.6164 0.1618 0.051 Uiso 1 1 calc R U
C4 C 0.8089(2) 0.45806(18) 0.31482(13) 0.0322(4) Uani 1 1 d . .
H4A H 0.8265 0.4831 0.3689 0.048 Uiso 1 1 calc R U
H4B H 0.8995 0.4030 0.2893 0.048 Uiso 1 1 calc R U
H4C H 0.7366 0.4165 0.3345 0.048 Uiso 1 1 calc R U
C5 C 0.61880(18) 0.90757(16) 0.30037(13) 0.0219(4) Uani 1 1 d . .
C6 C 0.71708(19) 0.91433(17) 0.35404(14) 0.0276(4) Uani 1 1 d . .
H6A H 0.7233 0.8709 0.4167 0.033 Uiso 1 1 calc R U
C7 C 0.8058(2) 0.98460(19) 0.31564(17) 0.0376(5) Uani 1 1 d . .
H7A H 0.8720 0.9895 0.3523 0.045 Uiso 1 1 calc R U
C8 C 0.7978(2) 1.04719(19) 0.22438(17) 0.0407(5) Uani 1 1 d . .
H8A H 0.8590 1.0947 0.1984 0.049 Uiso 1 1 calc R U
C9 C 0.7011(2) 1.04109(19) 0.17045(16) 0.0391(5) Uani 1 1 d . .
H9A H 0.6959 1.0845 0.1077 0.047 Uiso 1 1 calc R U
C10 C 0.6119(2) 0.97162(18) 0.20804(14) 0.0305(4) Uani 1 1 d . .
H10A H 0.5456 0.9675 0.1709 0.037 Uiso 1 1 calc R U
C11 C 0.53421(19) 0.74448(16) 0.46354(12) 0.0211(4) Uani 1 1 d . .
C12 C 0.5032(2) 0.81926(18) 0.52926(13) 0.0267(4) Uani 1 1 d . .
H12A H 0.4732 0.9047 0.5095 0.032 Uiso 1 1 calc R U
C13 C 0.5161(2) 0.7691(2) 0.62328(14) 0.0340(5) Uani 1 1 d . .
H13A H 0.4955 0.8202 0.6678 0.041 Uiso 1 1 calc R U
C14 C 0.5587(2) 0.6451(2) 0.65238(14) 0.0388(5) Uani 1 1 d . .
H14A H 0.5684 0.6110 0.7168 0.047 Uiso 1 1 calc R U
C15 C 0.5872(2) 0.5704(2) 0.58823(15) 0.0377(5) Uani 1 1 d . .
H15A H 0.6152 0.4852 0.6088 0.045 Uiso 1 1 calc R U
C16 C 0.5750(2) 0.61956(17) 0.49370(13) 0.0293(4) Uani 1 1 d . .
H16A H 0.5946 0.5679 0.4497 0.035 Uiso 1 1 calc R U
C17 C 0.25156(18) 0.97118(17) 0.22775(12) 0.0236(4) Uani 1 1 d . .
C18 C 0.24025(19) 1.08026(18) 0.24980(13) 0.0268(4) Uani 1 1 d . .
C19 C 0.1774(2) 1.19169(18) 0.19551(15) 0.0331(5) Uani 1 1 d . .
C20 C 0.1244(2) 1.19676(19) 0.11377(14) 0.0361(5) Uani 1 1 d . .
C21 C 0.1329(2) 1.0917(2) 0.08835(14) 0.0357(5) Uani 1 1 d . .
C22 C 0.1949(2) 0.98238(19) 0.14538(14) 0.0303(4) Uani 1 1 d . .
C23 C 0.20097(18) 0.79972(16) 0.37164(12) 0.0223(4) Uani 1 1 d . .
C24 C 0.1356(2) 0.71969(17) 0.36114(13) 0.0253(4) Uani 1 1 d . .
C25 C 0.0334(2) 0.68451(18) 0.42729(14) 0.0293(4) Uani 1 1 d . .
C26 C -0.0085(2) 0.72959(19) 0.50919(13) 0.0299(4) Uani 1 1 d . .
C27 C 0.05352(19) 0.80921(18) 0.52351(13) 0.0265(4) Uani 1 1 d . .
C28 C 0.15341(19) 0.84337(16) 0.45552(13) 0.0235(4) Uani 1 1 d . .
C29 C 0.70522(19) 0.55029(16) 0.11601(12) 0.0225(4) Uani 1 1 d . .
C30 C 0.7362(2) 0.43227(17) 0.10351(13) 0.0274(4) Uani 1 1 d . .
C31 C 0.7180(2) 0.40396(18) 0.02205(14) 0.0321(4) Uani 1 1 d . .
C32 C 0.6634(2) 0.4955(2) -0.05026(13) 0.0319(5) Uani 1 1 d . .
C33 C 0.6272(2) 0.61426(19) -0.04109(13) 0.0289(4) Uani 1 1 d . .
C34 C 0.65044(19) 0.63877(17) 0.04016(13) 0.0245(4) Uani 1 1 d . .

loop_
_atom_site_aniso_label
_atom_site_aniso_U_11
_atom_site_aniso_U_22
_atom_site_aniso_U_33
_atom_site_aniso_U_23
_atom_site_aniso_U_13
_atom_site_aniso_U_12
P1 0.0197(2) 0.0179(2) 0.0183(2) -0.00371(17) -0.00195(17) -0.00639(17)
Si1 0.0206(2) 0.0227(3) 0.0203(2) -0.0048(2) -0.0021(2) -0.0045(2)
B1 0.0208(9) 0.0237(11) 0.0217(10) -0.0066(8) -0.0035(8) -0.0070(8)
F1 0.0371(6) 0.0291(6) 0.0351(6) -0.0122(5) -0.0037(5) -0.0075(5)
F2 0.0498(8) 0.0246(6) 0.0525(8) -0.0081(6) 0.0095(6) -0.0059(6)
F3 0.0434(7) 0.0394(8) 0.0477(8) 0.0179(6) 0.0003(6) -0.0022(6)
F4 0.0653(9) 0.0651(10) 0.0345(7) 0.0101(7) -0.0246(7) -0.0198(8)
F5 0.0591(8) 0.0420(7) 0.0360(7) -0.0050(6) -0.0208(6) -0.0180(6)
F6 0.0432(7) 0.0450(7) 0.0299(6) -0.0137(5) -0.0026(5) -0.0245(6)
F7 0.0530(8) 0.0554(8) 0.0430(7) -0.0048(6) -0.0067(6) -0.0394(7)
F8 0.0328(6) 0.0551(8) 0.0356(7) 0.0008(6) 0.0038(5) -0.0225(6)
F9 0.0331(6) 0.0456(7) 0.0279(6) -0.0133(5) 0.0059(5) -0.0098(5)
F10 0.0318(6) 0.0329(6) 0.0350(6) -0.0162(5) 0.0034(5) -0.0135(5)
F11 0.0555(8) 0.0225(6) 0.0320(6) -0.0028(5) -0.0061(6) -0.0067(5)
F12 0.0756(10) 0.0322(7) 0.0477(8) -0.0198(6) -0.0003(7) -0.0205(7)
F13 0.0666(9) 0.0627(9) 0.0302(6) -0.0177(6) -0.0075(6) -0.0310(8)
F14 0.0441(7) 0.0466(8) 0.0270(6) 0.0024(5) -0.0115(5) -0.0122(6)
F15 0.0426(7) 0.0221(6) 0.0302(6) -0.0020(5) -0.0056(5) -0.0066(5)
C1 0.0258(9) 0.0251(10) 0.0213(9) -0.0065(7) -0.0017(7) -0.0109(8)
C2 0.0247(9) 0.0189(9) 0.0184(8) -0.0045(7) -0.0006(7) -0.0079(7)
C3 0.0285(10) 0.0426(12) 0.0344(11) -0.0092(10) -0.0012(9) -0.0146(9)
C4 0.0313(10) 0.0308(11) 0.0271(10) -0.0039(8) -0.0076(9) -0.0003(8)
C5 0.0199(8) 0.0171(9) 0.0271(9) -0.0045(7) 0.0010(7) -0.0058(7)
C6 0.0225(9) 0.0250(10) 0.0357(10) -0.0064(8) -0.0026(8) -0.0080(8)
C7 0.0273(10) 0.0338(12) 0.0568(14) -0.0141(11) -0.0012(10) -0.0139(9)
C8 0.0285(11) 0.0277(11) 0.0637(15) -0.0081(11) 0.0114(11) -0.0146(9)
C9 0.0382(12) 0.0264(11) 0.0410(12) 0.0030(9) 0.0088(10) -0.0089(9)
C10 0.0306(10) 0.0285(11) 0.0294(10) -0.0010(8) -0.0006(8) -0.0100(8)
C11 0.0221(9) 0.0220(9) 0.0195(8) -0.0026(7) -0.0033(7) -0.0076(7)
C12 0.0290(10) 0.0260(10) 0.0266(9) -0.0072(8) -0.0039(8) -0.0089(8)
C13 0.0361(11) 0.0461(13) 0.0238(10) -0.0117(9) -0.0035(9) -0.0147(10)
C14 0.0414(12) 0.0510(14) 0.0200(9) 0.0014(9) -0.0054(9) -0.0144(11)
C15 0.0449(12) 0.0275(11) 0.0328(11) 0.0044(9) -0.0052(10) -0.0082(10)
C16 0.0352(11) 0.0240(10) 0.0259(10) -0.0043(8) -0.0002(8) -0.0079(8)
C17 0.0175(8) 0.0272(10) 0.0234(9) -0.0045(8) 0.0019(7) -0.0063(7)
C18 0.0207(9) 0.0302(10) 0.0257(9) -0.0057(8) 0.0028(8) -0.0061(8)
C19 0.0269(10) 0.0233(10) 0.0390(11) -0.0048(9) 0.0114(9) -0.0041(8)
C20 0.0270(10) 0.0330(12) 0.0316(11) 0.0102(9) 0.0029(9) -0.0030(9)
C21 0.0310(11) 0.0445(13) 0.0259(10) 0.0042(9) -0.0049(9) -0.0113(9)
C22 0.0285(10) 0.0344(11) 0.0272(10) -0.0025(8) -0.0020(8) -0.0121(9)
C23 0.0177(8) 0.0229(9) 0.0247(9) -0.0029(7) -0.0049(7) -0.0045(7)
C24 0.0243(9) 0.0282(10) 0.0237(9) -0.0055(8) -0.0061(8) -0.0067(8)
C25 0.0270(10) 0.0317(11) 0.0328(10) 0.0006(9) -0.0094(8) -0.0152(8)
C26 0.0213(9) 0.0358(11) 0.0283(10) 0.0037(9) -0.0029(8) -0.0104(8)
C27 0.0210(9) 0.0303(10) 0.0230(9) -0.0056(8) -0.0016(8) -0.0024(8)
C28 0.0189(8) 0.0223(9) 0.0283(9) -0.0054(8) -0.0041(7) -0.0045(7)
C29 0.0200(8) 0.0224(9) 0.0226(9) -0.0055(7) 0.0011(7) -0.0050(7)
C30 0.0282(10) 0.0254(10) 0.0259(9) -0.0041(8) -0.0003(8) -0.0073(8)
C31 0.0364(11) 0.0297(11) 0.0339(11) -0.0140(9) 0.0019(9) -0.0128(9)
C32 0.0339(11) 0.0448(13) 0.0246(10) -0.0138(9) 0.0007(9) -0.0192(10)
C33 0.0263(10) 0.0373(11) 0.0215(9) -0.0011(8) -0.0028(8) -0.0112(9)
C34 0.0239(9) 0.0234(10) 0.0250(9) -0.0053(8) 0.0007(8) -0.0075(8)

loop_
_atom_type_symbol
_atom_type_description
_atom_type_scat_dispersion_real
_atom_type_scat_dispersion_imag
_atom_type_scat_source
C C 0.0033 0.0016 'International Tables Vol C Tables 4.2.6.8 and 6.1.1.4'
H H 0.0000 0.0000 'International Tables Vol C Tables 4.2.6.8 and 6.1.1.4'
B B 0.0013 0.0007 'International Tables Vol C Tables 4.2.6.8 and 6.1.1.4'
F F 0.0171 0.0103 'International Tables Vol C Tables 4.2.6.8 and 6.1.1.4'
Si Si 0.0817 0.0704 'International Tables Vol C Tables 4.2.6.8 and 6.1.1.4'
P P 0.1023 0.0942 'International Tables Vol C Tables 4.2.6.8 and 6.1.1.4'

loop_
_geom_angle_atom_site_label_1
_geom_angle_atom_site_label_2
_geom_angle_atom_site_label_3
_geom_angle
C2 P1 C11 114.61(8)
C2 P1 C5 108.57(8)
C11 P1 C5 107.97(8)
C2 P1 B1 78.06(8)
C11 P1 B1 120.43(8)
C5 P1 B1 122.94(8)
C2 P1 C1 35.21(7)
C11 P1 C1 127.19(7)
C5 P1 C1 121.65(7)
B1 P1 C1 42.88(7)
C3 Si1 C4 110.17(10)
C3 Si1 C2 110.86(9)
C4 Si1 C2 111.54(8)
C3 Si1 C29 107.59(9)
C4 Si1 C29 111.42(9)
C2 Si1 C29 105.10(8)
C17 B1 C23 112.82(15)
C17 B1 C1 116.78(15)
C23 B1 C1 115.32(15)
C17 B1 P1 116.33(12)
C23 B1 P1 112.97(12)
C1 B1 P1 78.52(10)
C2 C1 B1 108.73(15)
C2 C1 P1 50.18(9)
B1 C1 P1 58.60(9)
C2 C1 H1A 125.6
B1 C1 H1A 125.6
P1 C1 H1A 175.3
C1 C2 P1 94.62(12)
C1 C2 Si1 131.12(13)
P1 C2 Si1 133.38(10)
Si1 C3 H3A 109.5
Si1 C3 H3B 109.5
H3A C3 H3B 109.5
Si1 C3 H3C 109.5
H3A C3 H3C 109.5
H3B C3 H3C 109.5
Si1 C4 H4A 109.5
Si1 C4 H4B 109.5
H4A C4 H4B 109.5
Si1 C4 H4C 109.5
H4A C4 H4C 109.5
H4B C4 H4C 109.5
C6 C5 C10 119.16(17)
C6 C5 P1 122.75(14)
C10 C5 P1 117.85(14)
C7 C6 C5 119.99(19)
C7 C6 H6A 120.0
C5 C6 H6A 120.0
C8 C7 C6 120.2(2)
C8 C7 H7A 119.9
C6 C7 H7A 119.9
C7 C8 C9 120.39(19)
C7 C8 H8A 119.8
C9 C8 H8A 119.8
C8 C9 C10 119.9(2)
C8 C9 H9A 120.0
C10 C9 H9A 120.0
C9 C10 C5 120.33(19)
C9 C10 H10A 119.8
C5 C10 H10A 119.8
C16 C11 C12 119.37(17)
C16 C11 P1 119.81(13)
C12 C11 P1 120.70(14)
C13 C12 C11 120.11(18)
C13 C12 H12A 119.9
C11 C12 H12A 119.9
C14 C13 C12 120.13(19)
C14 C13 H13A 119.9
C12 C13 H13A 119.9
C13 C14 C15 120.23(19)
C13 C14 H14A 119.9
C15 C14 H14A 119.9
C14 C15 C16 120.2(2)
C14 C15 H15A 119.9
C16 C15 H15A 119.9
C15 C16 C11 119.92(18)
C15 C16 H16A 120.0
C11 C16 H16A 120.0
C18 C17 C22 114.44(17)
C18 C17 B1 124.74(16)
C22 C17 B1 120.79(16)
F1 C18 C19 116.54(17)
F1 C18 C17 119.95(17)
C19 C18 C17 123.51(18)
F2 C19 C20 119.55(18)
F2 C19 C18 121.16(19)
C20 C19 C18 119.28(19)
F3 C20 C21 120.58(19)
F3 C20 C19 119.7(2)
C21 C20 C19 119.76(19)
F4 C21 C20 119.94(19)
F4 C21 C22 121.1(2)
C20 C21 C22 119.00(19)
F5 C22 C21 116.42(17)
F5 C22 C17 119.59(17)
C21 C22 C17 123.99(19)
C24 C23 C28 113.87(16)
C24 C23 B1 122.13(16)
C28 C23 B1 123.99(15)
F6 C24 C25 116.46(16)
F6 C24 C23 119.72(16)
C25 C24 C23 123.82(17)
F7 C25 C26 119.43(17)
F7 C25 C24 120.76(17)
C26 C25 C24 119.81(17)
F8 C26 C25 120.42(18)
F8 C26 C27 120.75(18)
C25 C26 C27 118.83(17)
F9 C27 C28 120.39(17)
F9 C27 C26 119.92(17)
C28 C27 C26 119.69(17)
F10 C28 C27 116.52(16)
F10 C28 C23 119.51(16)
C27 C28 C23 123.97(17)
C34 C29 C30 114.36(16)
C34 C29 Si1 120.66(13)
C30 C29 Si1 124.92(14)
F11 C30 C31 116.27(17)
F11 C30 C29 120.31(16)
C31 C30 C29 123.42(18)
F12 C31 C32 119.82(17)
F12 C31 C30 120.81(19)
C32 C31 C30 119.37(18)
F13 C32 C31 120.19(18)
F13 C32 C33 119.92(19)
C31 C32 C33 119.88(17)
F14 C33 C34 121.14(18)
F14 C33 C32 119.83(17)
C34 C33 C32 119.03(18)
F15 C34 C33 116.76(17)
F15 C34 C29 119.33(16)
C33 C34 C29 123.90(17)

loop_
_geom_bond_atom_site_label_1
_geom_bond_atom_site_label_2
_geom_bond_distance
P1 C2 1.8030(17)
P1 C11 1.8073(17)
P1 C5 1.8093(18)
P1 B1 2.038(2)
P1 C1 2.3400(17)
Si1 C3 1.854(2)
Si1 C4 1.854(2)
Si1 C2 1.8757(18)
Si1 C29 1.9049(18)
B1 C17 1.619(3)
B1 C23 1.623(3)
B1 C1 1.625(3)
F1 C18 1.351(2)
F2 C19 1.345(2)
F3 C20 1.346(2)
F4 C21 1.343(2)
F5 C22 1.351(2)
F6 C24 1.353(2)
F7 C25 1.343(2)
F8 C26 1.336(2)
F9 C27 1.348(2)
F10 C28 1.351(2)
F11 C30 1.349(2)
F12 C31 1.343(2)
F13 C32 1.341(2)
F14 C33 1.346(2)
F15 C34 1.352(2)
C1 C2 1.354(2)
C1 H1A 0.9500
C3 H3A 0.9800
C3 H3B 0.9800
C3 H3C 0.9800
C4 H4A 0.9800
C4 H4B 0.9800
C4 H4C 0.9800
C5 C6 1.398(2)
C5 C10 1.399(3)
C6 C7 1.390(3)
C6 H6A 0.9500
C7 C8 1.380(3)
C7 H7A 0.9500
C8 C9 1.384(3)
C8 H8A 0.9500
C9 C10 1.385(3)
C9 H9A 0.9500
C10 H10A 0.9500
C11 C16 1.392(3)
C11 C12 1.396(2)
C12 C13 1.386(3)
C12 H12A 0.9500
C13 C14 1.379(3)
C13 H13A 0.9500
C14 C15 1.380(3)
C14 H14A 0.9500
C15 C16 1.389(3)
C15 H15A 0.9500
C16 H16A 0.9500
C17 C18 1.387(3)
C17 C22 1.389(3)
C18 C19 1.381(3)
C19 C20 1.381(3)
C20 C21 1.371(3)
C21 C22 1.381(3)
C23 C24 1.387(2)
C23 C28 1.395(2)
C24 C25 1.383(3)
C25 C26 1.376(3)
C26 C27 1.379(3)
C27 C28 1.375(3)
C29 C34 1.389(3)
C29 C30 1.391(3)
C30 C31 1.382(3)
C31 C32 1.370(3)
C32 C33 1.377(3)
C33 C34 1.376(3)
